data_4339683
loop_
_publ_author_name
'Gu, Zhi-Guo'
'Song, You'
'Zuo, Jing-Lin'
'You, Xiao-Zeng'

_publ_section_title
;
 Chiral molecular ferromagnets based on copper(II) polymers with end-on
 azido bridges.
;
_journal_issue 23
_journal_name_full 'Inorganic chemistry'
_journal_page_first 9522
_journal_page_last 9524
_journal_paper_doi 10.1021/ic7015325
_journal_volume 46
_journal_year 2007
_chemical_absolute_configuration unk
_chemical_formula_moiety 'C16 H22 Cu3 N20'
_chemical_formula_sum 'C16 H22 Cu3 N20'
_chemical_formula_weight 685.16
_chemical_name_systematic
; 
 ? 
;
_space_group_IT_number 19
_symmetry_cell_setting orthorhombic
_symmetry_space_group_name_Hall 'P 2ac 2ab'
_symmetry_space_group_name_H-M 'P 21 21 21'
_atom_sites_solution_hydrogens geom
_atom_sites_solution_primary direct
_atom_sites_solution_secondary difmap
_audit_creation_method SHELXL-97
_cell_angle_alpha 90.00
_cell_angle_beta 90.00
_cell_angle_gamma 90.00
_cell_formula_units_Z 4
_cell_length_a 6.0255(14)
_cell_length_b 16.659(4)
_cell_length_c 26.139(6)
_cell_measurement_reflns_used 949
_cell_measurement_temperature 291(2)
_cell_measurement_theta_max 24.05
_cell_measurement_theta_min 3.62
_cell_volume 2623.8(11)
_computing_cell_refinement SMART
_computing_data_collection 'SMART (Bruker, 2000)'
_computing_data_reduction 'SAINT (Bruker, 2000)'
_computing_molecular_graphics SHELXTL
_computing_publication_material SHELXTL
_computing_structure_refinement SHELXTL
_computing_structure_solution 'SHELXTL (Bruker, 2000)'
_diffrn_ambient_temperature 291(2)
_diffrn_measured_fraction_theta_full 0.998
_diffrn_measured_fraction_theta_max 0.998
_diffrn_measurement_device_type 'Bruker Smart Apex CCD'
_diffrn_measurement_method 'phi and omega scans'
_diffrn_radiation_monochromator graphite
_diffrn_radiation_source 'sealed tube'
_diffrn_radiation_type MoK\a
_diffrn_radiation_wavelength 0.71073
_diffrn_reflns_av_R_equivalents 0.0533
_diffrn_reflns_av_sigmaI/netI 0.0857
_diffrn_reflns_limit_h_max 7
_diffrn_reflns_limit_h_min -7
_diffrn_reflns_limit_k_max 19
_diffrn_reflns_limit_k_min -20
_diffrn_reflns_limit_l_max 32
_diffrn_reflns_limit_l_min -29
_diffrn_reflns_number 14045
_diffrn_reflns_theta_full 26.00
_diffrn_reflns_theta_max 26.00
_diffrn_reflns_theta_min 1.98
_exptl_absorpt_coefficient_mu 2.459
_exptl_absorpt_correction_T_max 0.55
_exptl_absorpt_correction_T_min 0.48
_exptl_absorpt_correction_type multi-scan
_exptl_absorpt_process_details '(SADABS; Bruker, 2000)'
_exptl_crystal_density_diffrn 1.734
_exptl_crystal_density_method 'not measured'
_exptl_crystal_F_000 1380
_exptl_crystal_size_max 0.30
_exptl_crystal_size_mid 0.26
_exptl_crystal_size_min 0.24
_refine_diff_density_max 0.635
_refine_diff_density_min -0.740
_refine_diff_density_rms 0.103
_refine_ls_abs_structure_details 'Flack H D (1983), Acta Cryst. A39, 876-881'
_refine_ls_abs_structure_Flack 0.07(3)
_refine_ls_extinction_method none
_refine_ls_goodness_of_fit_ref 1.021
_refine_ls_hydrogen_treatment constr
_refine_ls_matrix_type full
_refine_ls_number_parameters 354
_refine_ls_number_reflns 5133
_refine_ls_number_restraints 0
_refine_ls_restrained_S_all 1.021
_refine_ls_R_factor_all 0.0873
_refine_ls_R_factor_gt 0.0634
_refine_ls_shift/su_max 0.000
_refine_ls_shift/su_mean 0.000
_refine_ls_structure_factor_coef Fsqd
_refine_ls_weighting_details 'calc w=1/[\s^2^(Fo^2^)+(0.06P)^2^+1.88P] where P=(Fo^2^+2Fc^2^)/3'
_refine_ls_weighting_scheme calc
_refine_ls_wR_factor_gt 0.1288
_refine_ls_wR_factor_ref 0.1349
_reflns_number_gt 3870
_reflns_number_total 5133
_reflns_threshold_expression >2sigma(I)
_cod_data_source_file ic7015325-file004.cif
_cod_data_source_block 70206bm
_cod_depositor_comments
;
The following automatic conversions were performed:

'_symmetry_cell_setting' value 'Orthorhombic' changed to
'orthorhombic' according to
/usr/data/users/saulius/automatic-downloads/retrospective/ACS/lib/dictionaries/cif_core.dic
dictionary named 'cif_core.dic' version 2.4.2 from 2011-04-26.

Automatic conversion script
Id: cif_fix_values 2281 2013-09-26 08:29:07Z andrius 
;
_cod_original_sg_symbol_H-M 'P2(1)2(1)2(1) '
_cod_database_code 4339683

loop_
_symmetry_equiv_pos_as_xyz
'x, y, z'
'-x+1/2, -y, z+1/2'
'-x, y+1/2, -z+1/2'
'x+1/2, -y+1/2, -z'

loop_
_atom_site_label
_atom_site_type_symbol
_atom_site_fract_x
_atom_site_fract_y
_atom_site_fract_z
_atom_site_U_iso_or_equiv
_atom_site_adp_type
_atom_site_occupancy
_atom_site_symmetry_multiplicity
_atom_site_calc_flag
_atom_site_refinement_flags
C1 C 0.3757(15) 0.1876(4) 0.0876(3) 0.0338(17) Uani 1 1 d .
C2 C 0.3123(16) 0.1146(5) 0.0639(3) 0.046(2) Uani 1 1 d .
H2 H 0.1875 0.0862 0.0744 0.055 Uiso 1 1 calc R
C3 C 0.447(2) 0.0872(6) 0.0237(4) 0.064(3) Uani 1 1 d .
H3 H 0.4038 0.0413 0.0060 0.077 Uiso 1 1 calc R
C4 C 0.635(2) 0.1242(6) 0.0097(4) 0.064(3) Uani 1 1 d .
H4 H 0.7198 0.1034 -0.0169 0.077 Uiso 1 1 calc R
C5 C 0.704(2) 0.1943(7) 0.0349(4) 0.069(3) Uani 1 1 d .
H5 H 0.8361 0.2197 0.0260 0.083 Uiso 1 1 calc R
C6 C 0.5695(19) 0.2249(5) 0.0737(3) 0.055(3) Uani 1 1 d .
H6 H 0.6120 0.2716 0.0905 0.066 Uiso 1 1 calc R
C7 C 0.2313(14) 0.2165(5) 0.1328(2) 0.0359(17) Uani 1 1 d .
H7 H 0.0947 0.1847 0.1351 0.043 Uiso 1 1 calc R
C8 C 0.1768(18) 0.3058(5) 0.1261(3) 0.053(3) Uani 1 1 d .
H8A H 0.0494 0.3192 0.1464 0.079 Uiso 1 1 calc R
H8B H 0.1458 0.3166 0.0907 0.079 Uiso 1 1 calc R
H8C H 0.3012 0.3376 0.1369 0.079 Uiso 1 1 calc R
C9 C 0.0553(15) 0.2989(5) 0.4078(3) 0.0389(19) Uani 1 1 d .
C10 C -0.132(2) 0.2766(5) 0.4348(4) 0.059(3) Uani 1 1 d .
H10 H -0.2129 0.2319 0.4246 0.071 Uiso 1 1 calc R
C11 C -0.1994(18) 0.3195(6) 0.4761(4) 0.054(2) Uani 1 1 d .
H11 H -0.3247 0.3038 0.4943 0.065 Uiso 1 1 calc R
C12 C -0.080(3) 0.3872(6) 0.4912(3) 0.062(3) Uani 1 1 d .
H12 H -0.1256 0.4165 0.5195 0.075 Uiso 1 1 calc R
C13 C 0.106(2) 0.4110(6) 0.4644(4) 0.067(3) Uani 1 1 d .
H13 H 0.1860 0.4563 0.4741 0.080 Uiso 1 1 calc R
C14 C 0.1702(16) 0.3646(5) 0.4221(3) 0.047(2) Uani 1 1 d .
H14 H 0.2952 0.3795 0.4035 0.056 Uiso 1 1 calc R
C15 C 0.1322(12) 0.2477(4) 0.3627(2) 0.0349(15) Uani 1 1 d .
H15 H 0.0092 0.2124 0.3530 0.042 Uiso 1 1 calc R
C16 C 0.332(2) 0.1956(6) 0.3739(4) 0.069(3) Uani 1 1 d .
H16A H 0.2951 0.1404 0.3673 0.103 Uiso 1 1 calc R
H16B H 0.3736 0.2017 0.4091 0.103 Uiso 1 1 calc R
H16C H 0.4529 0.2114 0.3523 0.103 Uiso 1 1 calc R
Cu1 Cu 0.25864(19) 0.25169(6) 0.24819(3) 0.03174(19) Uani 1 1 d .
Cu2 Cu 0.89645(18) 0.51308(5) 0.23477(4) 0.0321(2) Uani 1 1 d .
Cu3 Cu 0.39632(17) 0.49585(4) 0.23390(4) 0.0308(2) Uani 1 1 d .
N1 N 0.3708(13) 0.2054(4) 0.1806(2) 0.0381(15) Uani 1 1 d .
H1A H 0.5052 0.2269 0.1744 0.046 Uiso 1 1 calc R
H1B H 0.3911 0.1523 0.1851 0.046 Uiso 1 1 calc R
N2 N 0.1913(12) 0.2981(4) 0.3167(2) 0.0373(17) Uani 1 1 d .
H2A H 0.3101 0.3276 0.3257 0.045 Uiso 1 1 calc R
H2B H 0.0785 0.3327 0.3122 0.045 Uiso 1 1 calc R
N3 N -0.3354(12) 0.1692(4) 0.2672(3) 0.050(2) Uani 1 1 d .
N4 N -0.1390(14) 0.1664(3) 0.2613(3) 0.0399(17) Uani 1 1 d .
N5 N 0.0534(12) 0.1585(3) 0.2555(3) 0.0361(16) Uani 1 1 d .
N6 N 0.6435(12) 0.5150(4) 0.2857(2) 0.0352(16) Uani 1 1 d .
N7 N 0.6818(12) 0.5203(4) 0.3312(2) 0.0431(17) Uani 1 1 d .
N8 N 0.7089(17) 0.5263(6) 0.3724(3) 0.075(3) Uani 1 1 d .
N9 N 0.6456(11) 0.5095(4) 0.1862(3) 0.0330(16) Uani 1 1 d .
N10 N 0.6561(10) 0.4763(4) 0.1449(3) 0.0343(14) Uani 1 1 d .
N11 N 0.6586(14) 0.4493(4) 0.1048(3) 0.057(2) Uani 1 1 d .
N12 N 0.1484(11) 0.4934(4) 0.2835(3) 0.0366(16) Uani 1 1 d .
N13 N 0.1625(11) 0.5307(4) 0.3233(2) 0.0359(14) Uani 1 1 d .
N14 N 0.1704(13) 0.5657(5) 0.3611(3) 0.057(2) Uani 1 1 d .
N15 N 0.1501(12) 0.4968(3) 0.1863(2) 0.0344(16) Uani 1 1 d .
N16 N 0.1662(12) 0.4786(5) 0.1412(3) 0.0460(17) Uani 1 1 d .
N17 N 0.1926(15) 0.4631(5) 0.1011(3) 0.066(2) Uani 1 1 d .
N18 N 0.4542(11) 0.3487(3) 0.2389(3) 0.0314(15) Uani 1 1 d .
N19 N 0.6538(13) 0.3411(3) 0.2350(2) 0.0345(17) Uani 1 1 d .
N20 N 0.8413(14) 0.3404(4) 0.2329(3) 0.048(2) Uani 1 1 d .

loop_
_atom_site_aniso_label
_atom_site_aniso_U_11
_atom_site_aniso_U_22
_atom_site_aniso_U_33
_atom_site_aniso_U_23
_atom_site_aniso_U_13
_atom_site_aniso_U_12
C1 0.035(5) 0.036(4) 0.031(4) 0.003(3) 0.002(3) 0.002(3)
C2 0.044(5) 0.058(5) 0.036(4) 0.002(4) 0.004(4) -0.002(4)
C3 0.097(10) 0.048(5) 0.047(5) -0.024(4) 0.014(6) 0.020(6)
C4 0.086(10) 0.066(6) 0.041(5) 0.009(4) 0.032(6) 0.010(6)
C5 0.078(8) 0.074(7) 0.055(6) 0.021(5) 0.031(6) -0.018(6)
C6 0.067(7) 0.048(5) 0.049(5) 0.001(4) -0.003(5) -0.018(5)
C7 0.035(4) 0.049(4) 0.024(3) -0.003(3) 0.000(3) 0.001(4)
C8 0.062(7) 0.042(5) 0.054(5) 0.005(4) -0.015(5) 0.032(5)
C9 0.036(5) 0.049(4) 0.032(4) 0.008(3) -0.014(4) -0.005(4)
C10 0.084(8) 0.034(4) 0.059(6) -0.011(4) 0.012(6) -0.017(5)
C11 0.045(6) 0.051(5) 0.065(6) 0.023(5) 0.008(5) 0.014(4)
C12 0.084(9) 0.067(6) 0.036(5) -0.001(4) 0.000(5) 0.044(7)
C13 0.084(8) 0.060(6) 0.056(6) -0.036(5) 0.036(6) -0.025(6)
C14 0.044(5) 0.062(6) 0.034(4) 0.005(4) -0.004(4) -0.002(4)
C15 0.036(4) 0.033(4) 0.035(4) 0.001(3) -0.003(3) -0.007(3)
C16 0.080(9) 0.077(7) 0.049(6) 0.006(5) 0.028(6) 0.012(6)
Cu1 0.0345(4) 0.0291(4) 0.0316(4) -0.0009(3) 0.0059(3) -0.0103(3)
Cu2 0.0300(5) 0.0307(4) 0.0355(5) -0.0019(4) -0.0013(4) -0.0031(4)
Cu3 0.0296(5) 0.0294(4) 0.0335(5) -0.0018(3) 0.0017(4) 0.0016(4)
N1 0.045(4) 0.036(3) 0.033(3) 0.003(3) 0.009(3) -0.005(3)
N2 0.043(4) 0.030(3) 0.039(3) -0.001(3) 0.017(3) -0.004(3)
N3 0.032(5) 0.029(3) 0.089(6) 0.019(4) 0.015(4) 0.003(3)
N4 0.048(6) 0.032(3) 0.040(4) -0.003(3) -0.002(4) -0.005(3)
N5 0.027(4) 0.035(3) 0.045(4) -0.001(3) -0.003(3) -0.008(2)
N6 0.039(4) 0.033(3) 0.033(4) -0.003(3) -0.007(3) -0.015(3)
N7 0.052(5) 0.048(4) 0.030(4) 0.009(3) 0.002(3) 0.006(3)
N8 0.086(7) 0.093(6) 0.046(5) 0.034(4) -0.005(5) 0.012(5)
N9 0.024(4) 0.031(3) 0.044(4) -0.010(3) -0.012(3) -0.003(3)
N10 0.024(3) 0.033(3) 0.046(4) 0.003(3) -0.002(3) -0.006(3)
N11 0.057(5) 0.059(5) 0.056(5) -0.032(4) 0.016(4) -0.010(4)
N12 0.032(4) 0.047(4) 0.031(4) -0.008(3) 0.002(3) -0.007(3)
N13 0.038(4) 0.036(3) 0.034(3) -0.005(3) -0.003(3) 0.010(3)
N14 0.044(5) 0.080(5) 0.048(4) -0.024(4) 0.003(3) 0.011(4)
N15 0.039(4) 0.036(4) 0.028(4) 0.001(2) 0.011(3) -0.005(4)
N16 0.044(4) 0.061(5) 0.033(4) 0.008(4) 0.010(3) 0.011(4)
N17 0.069(6) 0.087(6) 0.041(4) 0.043(4) 0.001(4) 0.003(5)
N18 0.029(4) 0.028(3) 0.037(4) 0.005(3) 0.009(3) -0.004(2)
N19 0.048(6) 0.028(3) 0.027(4) 0.011(3) 0.008(4) -0.003(3)
N20 0.037(5) 0.031(3) 0.076(6) 0.008(4) -0.001(5) 0.003(3)

loop_
_atom_type_symbol
_atom_type_description
_atom_type_scat_dispersion_real
_atom_type_scat_dispersion_imag
_atom_type_scat_source
C C 0.0033 0.0016 'International Tables Vol C Tables 4.2.6.8 and 6.1.1.4'
H H 0.0000 0.0000 'International Tables Vol C Tables 4.2.6.8 and 6.1.1.4'
N N 0.0061 0.0033 'International Tables Vol C Tables 4.2.6.8 and 6.1.1.4'
Cu Cu 0.3201 1.2651 'International Tables Vol C Tables 4.2.6.8 and 6.1.1.4'

loop_
_geom_angle_atom_site_label_1
_geom_angle_atom_site_label_2
_geom_angle_atom_site_label_3
_geom_angle
_geom_angle_site_symmetry_1
_geom_angle_site_symmetry_3
C6 C1 C2 120.1(8) . .
C6 C1 C7 122.8(7) . .
C2 C1 C7 116.8(8) . .
C3 C2 C1 116.8(9) . .
C3 C2 H2 121.6 . .
C1 C2 H2 121.6 . .
C4 C3 C2 122.8(9) . .
C4 C3 H3 118.6 . .
C2 C3 H3 118.6 . .
C3 C4 C5 120.4(10) . .
C3 C4 H4 119.8 . .
C5 C4 H4 119.8 . .
C6 C5 C4 118.1(10) . .
C6 C5 H5 120.9 . .
C4 C5 H5 120.9 . .
C1 C6 C5 121.6(9) . .
C1 C6 H6 119.2 . .
C5 C6 H6 119.2 . .
N1 C7 C8 109.4(6) . .
N1 C7 C1 106.2(6) . .
C8 C7 C1 109.6(6) . .
N1 C7 H7 110.5 . .
C8 C7 H7 110.5 . .
C1 C7 H7 110.5 . .
C7 C8 H8A 109.5 . .
C7 C8 H8B 109.5 . .
H8A C8 H8B 109.5 . .
C7 C8 H8C 109.5 . .
H8A C8 H8C 109.5 . .
H8B C8 H8C 109.5 . .
C14 C9 C10 119.7(8) . .
C14 C9 C15 120.7(8) . .
C10 C9 C15 119.5(7) . .
C11 C10 C9 120.6(9) . .
C11 C10 H10 119.7 . .
C9 C10 H10 119.7 . .
C10 C11 C12 119.7(10) . .
C10 C11 H11 120.2 . .
C12 C11 H11 120.2 . .
C13 C12 C11 120.7(9) . .
C13 C12 H12 119.7 . .
C11 C12 H12 119.7 . .
C12 C13 C14 117.7(9) . .
C12 C13 H13 121.2 . .
C14 C13 H13 121.2 . .
C9 C14 C13 121.6(9) . .
C9 C14 H14 119.2 . .
C13 C14 H14 119.2 . .
N2 C15 C16 106.6(6) . .
N2 C15 C9 112.2(6) . .
C16 C15 C9 114.4(7) . .
N2 C15 H15 107.8 . .
C16 C15 H15 107.8 . .
C9 C15 H15 107.8 . .
C15 C16 H16A 109.5 . .
C15 C16 H16B 109.5 . .
H16A C16 H16B 109.5 . .
C15 C16 H16C 109.5 . .
H16A C16 H16C 109.5 . .
H16B C16 H16C 109.5 . .
N2 Cu1 N5 95.1(3) . .
N2 Cu1 N18 85.2(3) . .
N5 Cu1 N18 177.2(3) . .
N2 Cu1 N1 172.4(3) . .
N5 Cu1 N1 89.7(3) . .
N18 Cu1 N1 90.3(3) . .
N9 Cu2 N15 100.0(3) . 1_655
N9 Cu2 N12 168.9(2) . 1_655
N15 Cu2 N12 78.6(3) 1_655 1_655
N9 Cu2 N6 81.2(3) . .
N15 Cu2 N6 173.0(2) 1_655 .
N12 Cu2 N6 98.9(3) 1_655 .
N9 Cu2 N5 101.0(2) . 3_655
N15 Cu2 N5 96.0(2) 1_655 3_655
N12 Cu2 N5 90.2(2) 1_655 3_655
N6 Cu2 N5 90.6(2) . 3_655
N9 Cu2 Cu3 139.0(2) . 1_655
N15 Cu2 Cu3 39.0(2) 1_655 1_655
N12 Cu2 Cu3 40.25(19) 1_655 1_655
N6 Cu2 Cu3 139.15(19) . 1_655
N5 Cu2 Cu3 88.38(17) 3_655 1_655
N9 Cu2 Cu3 39.7(2) . .
N15 Cu2 Cu3 137.9(2) 1_655 .
N12 Cu2 Cu3 137.88(19) 1_655 .
N6 Cu2 Cu3 41.97(18) . .
N5 Cu2 Cu3 102.53(17) 3_655 .
Cu3 Cu2 Cu3 169.08(4) 1_655 .
N15 Cu3 N9 100.2(3) . .
N15 Cu3 N12 81.0(3) . .
N9 Cu3 N12 174.4(2) . .
N15 Cu3 N6 170.3(2) . .
N9 Cu3 N6 81.0(3) . .
N12 Cu3 N6 96.9(3) . .
N15 Cu3 N18 98.6(2) . .
N9 Cu3 N18 92.3(2) . .
N12 Cu3 N18 92.9(2) . .
N6 Cu3 N18 91.0(2) . .
N15 Cu3 Cu2 40.66(18) . 1_455
N9 Cu3 Cu2 139.00(19) . 1_455
N12 Cu3 Cu2 41.0(2) . 1_455
N6 Cu3 Cu2 135.1(2) . 1_455
N18 Cu3 Cu2 103.50(16) . 1_455
N15 Cu3 Cu2 140.06(19) . .
N9 Cu3 Cu2 39.91(18) . .
N12 Cu3 Cu2 138.5(2) . .
N6 Cu3 Cu2 41.6(2) . .
N18 Cu3 Cu2 87.32(16) . .
Cu2 Cu3 Cu2 169.08(4) 1_455 .
C7 N1 Cu1 118.9(5) . .
C7 N1 H1A 107.6 . .
Cu1 N1 H1A 107.6 . .
C7 N1 H1B 107.6 . .
Cu1 N1 H1B 107.6 . .
H1A N1 H1B 107.0 . .
C15 N2 Cu1 123.3(4) . .
C15 N2 H2A 106.5 . .
Cu1 N2 H2A 106.5 . .
C15 N2 H2B 106.5 . .
Cu1 N2 H2B 106.5 . .
H2A N2 H2B 106.5 . .
N5 N4 N3 175.9(7) . .
N4 N5 Cu1 122.5(5) . .
N4 N5 Cu2 102.6(5) . 3_645
Cu1 N5 Cu2 134.6(4) . 3_645
N7 N6 Cu2 120.1(6) . .
N7 N6 Cu3 143.2(6) . .
Cu2 N6 Cu3 96.4(3) . .
N8 N7 N6 177.5(10) . .
N10 N9 Cu3 123.4(5) . .
N10 N9 Cu2 123.0(5) . .
Cu3 N9 Cu2 100.4(3) . .
N11 N10 N9 175.4(8) . .
N13 N12 Cu3 119.9(5) . .
N13 N12 Cu2 120.8(5) . 1_455
Cu3 N12 Cu2 98.7(3) . 1_455
N14 N13 N12 178.3(8) . .
N16 N15 Cu3 123.9(6) . .
N16 N15 Cu2 134.8(6) . 1_455
Cu3 N15 Cu2 100.3(3) . 1_455
N17 N16 N15 176.1(9) . .
N19 N18 Cu1 120.4(5) . .
N19 N18 Cu3 103.8(4) . .
Cu1 N18 Cu3 135.8(3) . .
N20 N19 N18 174.2(8) . .

loop_
_geom_bond_atom_site_label_1
_geom_bond_atom_site_label_2
_geom_bond_distance
_geom_bond_site_symmetry_2
C1 C6 1.372(13) .
C1 C2 1.418(11) .
C1 C7 1.544(10) .
C2 C3 1.403(13) .
C2 H2 0.9300 .
C3 C4 1.340(18) .
C3 H3 0.9300 .
C4 C5 1.405(15) .
C4 H4 0.9300 .
C5 C6 1.394(14) .
C5 H5 0.9300 .
C6 H6 0.9300 .
C7 N1 1.516(9) .
C7 C8 1.534(10) .
C7 H7 0.9800 .
C8 H8A 0.9600 .
C8 H8B 0.9600 .
C8 H8C 0.9600 .
C9 C14 1.348(12) .
C9 C10 1.382(13) .
C9 C15 1.527(11) .
C10 C11 1.356(12) .
C10 H10 0.9300 .
C11 C12 1.396(16) .
C11 H11 0.9300 .
C12 C13 1.377(17) .
C12 H12 0.9300 .
C13 C14 1.404(11) .
C13 H13 0.9300 .
C14 H14 0.9300 .
C15 N2 1.508(8) .
C15 C16 1.511(13) .
C15 H15 0.9800 .
C16 H16A 0.9600 .
C16 H16B 0.9600 .
C16 H16C 0.9600 .
Cu1 N2 1.993(6) .
Cu1 N5 1.994(6) .
Cu1 N18 2.015(6) .
Cu1 N1 2.044(6) .
Cu2 N9 1.975(6) .
Cu2 N15 2.004(6) 1_655
Cu2 N12 2.008(7) 1_655
Cu2 N6 2.023(7) .
Cu2 N5 2.455(6) 3_655
Cu2 Cu3 3.0257(19) 1_655
Cu2 Cu3 3.0272(19) .
Cu3 N15 1.937(7) .
Cu3 N9 1.965(7) .
Cu3 N12 1.978(7) .
Cu3 N6 2.037(7) .
Cu3 N18 2.479(5) .
Cu3 Cu2 3.0257(19) 1_455
N1 H1A 0.9000 .
N1 H1B 0.9000 .
N2 H2A 0.9000 .
N2 H2B 0.9000 .
N3 N4 1.194(11) .
N4 N5 1.176(10) .
N5 Cu2 2.455(6) 3_645
N6 N7 1.215(9) .
N7 N8 1.095(10) .
N9 N10 1.215(9) .
N10 N11 1.140(9) .
N12 N13 1.215(9) .
N12 Cu2 2.008(7) 1_455
N13 N14 1.148(9) .
N15 N16 1.220(9) .
N15 Cu2 2.004(6) 1_455
N16 N17 1.093(10) .
N18 N19 1.213(10) .
N19 N20 1.131(10) .
